data_4507550
loop_
_publ_author_name
'Tykarska, Ewa'
'Gdaniec, Maria'

_publ_section_title
;
 Toward Better Understanding of Isomorphism of Glycyrrhizic Acid and Its
 Mono- and Dibasic Salts
;
_journal_issue 3
_journal_name_full 'Crystal Growth &amp; Design'
_journal_page_first 1301
_journal_paper_doi 10.1021/cg301768h
_journal_volume 13
_journal_year 2013
_chemical_absolute_configuration rm
_chemical_formula_moiety
;         
 C42 H61 O16, Cs, 3.79(C3 H6 O2), 3.21(H2 O)
;
_chemical_formula_sum 'C53.38 H90.16 Cs O26.79'
_chemical_formula_weight 1293.57
_chemical_name_common
;
monocaesium glicyrrhizinate
3.79 propionic acid 3.21 water solvate
;
_chemical_name_systematic
;
3beta-[O-beta-D-glucopyranuronosyl-
beta-D-glucopyranuronosyloxy]-ll-oxo-
(18betaH)-olean-12-en-30beta-oic 
monocaesium salt
water/acetic acid solvate
;
_space_group_IT_number 19
_symmetry_cell_setting orthorhombic
_symmetry_space_group_name_Hall 'P 2ac 2ab'
_symmetry_space_group_name_H-M 'P 21 21 21'
_atom_sites_solution_hydrogens geom
_atom_sites_solution_primary direct
_atom_sites_solution_secondary difmap
_audit_creation_method SHELXL-97
_cell_angle_alpha 90.00
_cell_angle_beta 90.00
_cell_angle_gamma 90.00
_cell_formula_units_Z 4
_cell_length_a 10.6730(2)
_cell_length_b 11.1804(2)
_cell_length_c 51.5673(12)
_cell_measurement_reflns_used 20593
_cell_measurement_temperature 130(2)
_cell_measurement_theta_max 76.4055
_cell_measurement_theta_min 2.5684
_cell_volume 6153.4(2)
_computing_cell_refinement
;
CrysAlisPro, Agilent Technologies,
Version 1.171.35.21 (release 20-01-2012 CrysAlis171 .NET)
(compiled Jan 23 2012,18:06:46)
;
_computing_data_collection
;
CrysAlisPro, Agilent Technologies,
Version 1.171.35.21 (release 20-01-2012 CrysAlis171 .NET)
(compiled Jan 23 2012,18:06:46)
;
_computing_data_reduction
;
CrysAlisPro, Agilent Technologies,
Version 1.171.35.21 (release 20-01-2012 CrysAlis171 .NET)
(compiled Jan 23 2012,18:06:46)
;
_computing_molecular_graphics
; 
 Mercury CSD 3.0 - new features for the visualization and investigation 
 of crystal structures, C. F. Macrae, I. J. Bruno, J. A. Chisholm, 
 P. R. Edgington, P. McCabe, E. Pidcock, L. Rodriguez-Monge, R. Taylor, 
 J. van de Streek and P. A. Wood, J. Appl. Cryst., 41, 466-470, 2008.
;
_computing_publication_material 'SHELXL-97 (Sheldrick, 2008)'
_computing_structure_refinement 'SHELXS-97 (Sheldrick, 2008)'
_computing_structure_solution 'SHELXS-97 (Sheldrick, 2008)'
_diffrn_ambient_temperature 130(2)
_diffrn_detector_area_resol_mean 10.5357
_diffrn_measured_fraction_theta_full 0.999
_diffrn_measured_fraction_theta_max 0.999
_diffrn_measurement_device_type 'SuperNova, Single source at offset), Atlas'
_diffrn_measurement_method '\w scans'
_diffrn_radiation_monochromator mirror
_diffrn_radiation_source 'SuperNova (Cu) X-ray Source'
_diffrn_radiation_type CuK\a
_diffrn_radiation_wavelength 1.54184
_diffrn_reflns_av_R_equivalents 0.0281
_diffrn_reflns_av_sigmaI/netI 0.0272
_diffrn_reflns_limit_h_max 12
_diffrn_reflns_limit_h_min -12
_diffrn_reflns_limit_k_max 13
_diffrn_reflns_limit_k_min -13
_diffrn_reflns_limit_l_max 61
_diffrn_reflns_limit_l_min -55
_diffrn_reflns_number 32127
_diffrn_reflns_theta_full 66.59
_diffrn_reflns_theta_max 66.59
_diffrn_reflns_theta_min 3.43
_diffrn_standards_number 0
_exptl_absorpt_coefficient_mu 5.396
_exptl_absorpt_correction_T_max 1.00000
_exptl_absorpt_correction_T_min 0.71930
_exptl_absorpt_correction_type multi-scan
_exptl_absorpt_process_details
;
CrysAlisPro, Agilent Technologies,
Version 1.171.35.21 (release 20-01-2012 CrysAlis171 .NET)
(compiled Jan 23 2012,18:06:46)
Empirical absorption correction using spherical harmonics,
implemented in SCALE3 ABSPACK scaling algorithm.
;
_exptl_crystal_colour colourless
_exptl_crystal_density_diffrn 1.396
_exptl_crystal_density_method 'not measured'
_exptl_crystal_description plate
_exptl_crystal_F_000 2719
_exptl_crystal_size_max 0.2
_exptl_crystal_size_mid 0.1
_exptl_crystal_size_min 0.05
_refine_diff_density_max 0.618
_refine_diff_density_min -0.466
_refine_diff_density_rms 0.075
_refine_ls_abs_structure_details 'Flack H D (1983), Acta Cryst. A39, 876-881'
_refine_ls_abs_structure_Flack 0.015(3)
_refine_ls_extinction_method none
_refine_ls_goodness_of_fit_ref 1.114
_refine_ls_hydrogen_treatment constr
_refine_ls_matrix_type full
_refine_ls_number_parameters 788
_refine_ls_number_reflns 10451
_refine_ls_number_restraints 2
_refine_ls_restrained_S_all 1.114
_refine_ls_R_factor_all 0.0440
_refine_ls_R_factor_gt 0.0432
_refine_ls_shift/su_max 0.001
_refine_ls_shift/su_mean 0.000
_refine_ls_structure_factor_coef Fsqd
_refine_ls_weighting_details 'calc w=1/[\s^2^(Fo^2^)+(0.0621P)^2^+6.3591P] where P=(Fo^2^+2Fc^2^)/3'
_refine_ls_weighting_scheme calc
_refine_ls_wR_factor_gt 0.1180
_refine_ls_wR_factor_ref 0.1188
_reflns_number_gt 10266
_reflns_number_total 10451
_reflns_threshold_expression >2sigma(I)
_cod_data_source_file cg301768h_si_001.cif
_cod_data_source_block CsGA-propionic-acid
_cod_database_code 4507550

loop_
_symmetry_equiv_pos_as_xyz
'x, y, z'
'-x+1/2, -y, z+1/2'
'x+1/2, -y+1/2, -z'
'-x, y+1/2, -z+1/2'

loop_
_atom_site_label
_atom_site_type_symbol
_atom_site_fract_x
_atom_site_fract_y
_atom_site_fract_z
_atom_site_U_iso_or_equiv
_atom_site_adp_type
_atom_site_occupancy
_atom_site_symmetry_multiplicity
_atom_site_calc_flag
_atom_site_refinement_flags
_atom_site_disorder_assembly
_atom_site_disorder_group
Cs1 Cs 0.44871(11) 0.96480(11) 0.55632(2) 0.0441(2) Uani 0.793(5) 1 d P . 1
C5B C 0.1344(6) 0.4400(4) 0.5199(2) 0.0193(17) Uani 0.793(5) 1 d P . 1
H5B H 0.1625 0.4277 0.5016 0.023 Uiso 0.793(5) 1 calc PR . 1
C6B C 0.0310(4) 0.5330(5) 0.51978(11) 0.0224(9) Uani 0.793(5) 1 d P . 1
O5B O 0.2387(5) 0.4835(6) 0.53442(12) 0.0214(12) Uani 0.793(5) 1 d P . 1
O6B O -0.0495(3) 0.5300(3) 0.50299(6) 0.0333(8) Uani 0.793(5) 1 d P . 1
O7B O 0.0393(3) 0.6180(3) 0.53715(7) 0.0290(8) Uani 0.793(5) 1 d P . 1
H7BO H -0.0226 0.6640 0.5358 0.035 Uiso 0.793(5) 1 calc PR . 1
O1P5 O -0.1617(6) 0.4245(6) 0.57201(17) 0.093(2) Uani 0.793(5) 1 d P . 1
H1P5 H -0.2230 0.3777 0.5707 0.112 Uiso 0.793(5) 1 calc PR . 1
O2P5 O -0.2253(8) 0.4372(12) 0.6107(2) 0.154(5) Uani 0.793(5) 1 d P . 1
C1P5 C -0.1514(8) 0.4574(9) 0.59453(17) 0.070(2) Uani 0.793(5) 1 d P . 1
C2P5 C -0.0420(8) 0.5363(10) 0.59942(16) 0.080(3) Uani 0.793(5) 1 d P . 1
H2P5 H 0.0194 0.5274 0.5852 0.097 Uiso 0.793(5) 1 calc PR . 1
H3P5 H -0.0007 0.5124 0.6158 0.097 Uiso 0.793(5) 1 calc PR . 1
C3P5 C -0.0840(12) 0.6668(10) 0.60126(18) 0.096(4) Uani 0.793(5) 1 d P . 1
H4P5 H -0.1192 0.6921 0.5846 0.144 Uiso 0.793(5) 1 calc PR . 1
H5P5 H -0.0119 0.7173 0.6055 0.144 Uiso 0.793(5) 1 calc PR . 1
H6P5 H -0.1478 0.6747 0.6148 0.144 Uiso 0.793(5) 1 calc PR . 1
Cs1' Cs 0.4541(3) 0.9577(4) 0.54823(14) 0.0412(10) Uani 0.207(5) 1 d P . 2
C5B' C 0.134(3) 0.4428(16) 0.5259(7) 0.033(15) Uiso 0.207(5) 1 d PD . 2
H5B' H 0.1525 0.4526 0.5070 0.040 Uiso 0.207(5) 1 calc PR . 2
C6B' C 0.035(2) 0.529(3) 0.5337(6) 0.044(6) Uiso 0.207(5) 1 d P . 2
O5B' O 0.239(2) 0.475(2) 0.5406(4) 0.010(5) Uiso 0.207(5) 1 d PD . 2
O6B' O 0.0211(17) 0.606(2) 0.5169(4) 0.049(5) Uiso 0.207(5) 1 d P . 2
H6B' H -0.0387 0.6512 0.5211 0.059 Uiso 0.207(5) 1 calc PR . 2
O7B' O -0.0163(18) 0.5255(19) 0.5551(4) 0.066(5) Uiso 0.207(5) 1 d P . 2
O6W O -0.1663(19) 0.465(2) 0.6520(6) 0.088(8) Uani 0.207(5) 1 d P . 2
O2A O 0.4459(2) 0.4554(2) 0.54430(5) 0.0247(5) Uani 1 1 d . . .
O3A O 0.5374(2) 0.5135(2) 0.49132(5) 0.0225(5) Uani 1 1 d . . .
H3AO H 0.4907 0.5666 0.4851 0.027 Uiso 1 1 calc R . .
O4A O 0.7541(2) 0.6666(3) 0.49157(5) 0.0288(6) Uani 1 1 d . . .
H4AO H 0.8101 0.6180 0.4960 0.035 Uiso 1 1 calc R . .
O5A O 0.6178(2) 0.7286(2) 0.55534(5) 0.0218(5) Uani 1 1 d . . .
O6A O 0.9126(2) 0.8056(2) 0.53120(6) 0.0297(6) Uani 1 1 d . . .
O7A O 0.7416(2) 0.9188(2) 0.53576(6) 0.0332(6) Uani 1 1 d . . .
C1A C 0.5542(3) 0.6192(3) 0.56097(7) 0.0219(7) Uani 1 1 d . . .
H1A H 0.6146 0.5596 0.5682 0.026 Uiso 1 1 calc R . .
C2A C 0.4938(3) 0.5699(3) 0.53646(7) 0.0208(7) Uani 1 1 d . . .
H2A H 0.4240 0.6231 0.5306 0.025 Uiso 1 1 calc R . .
C3A C 0.5915(3) 0.5557(3) 0.51484(7) 0.0201(7) Uani 1 1 d . . .
H3A H 0.6535 0.4944 0.5207 0.024 Uiso 1 1 calc R . .
C4A C 0.6624(3) 0.6732(3) 0.51117(7) 0.0208(7) Uani 1 1 d . . .
H4A H 0.6004 0.7362 0.5061 0.025 Uiso 1 1 calc R . .
C5A C 0.7184(3) 0.7078(3) 0.53766(7) 0.0216(7) Uani 1 1 d . . .
H5A H 0.7726 0.6414 0.5442 0.026 Uiso 1 1 calc R . .
C6A C 0.7956(3) 0.8218(3) 0.53496(7) 0.0226(7) Uani 1 1 d . . .
O2B O 0.4336(2) 0.2130(2) 0.53425(5) 0.0286(5) Uani 1 1 d . . .
H2BO H 0.4403 0.2031 0.5182 0.034 Uiso 1 1 calc R . .
O3B O 0.1855(3) 0.1205(2) 0.54077(5) 0.0325(6) Uani 1 1 d . . .
H3BO H 0.1405 0.0768 0.5313 0.039 Uiso 1 1 calc R . .
O4B O -0.0092(2) 0.2758(3) 0.51715(6) 0.0344(6) Uani 1 1 d . . .
H4BO H -0.0468 0.2230 0.5257 0.041 Uiso 1 1 calc R . .
C1B C 0.3458(3) 0.4108(3) 0.53015(7) 0.0212(7) Uani 1 1 d . . .
H1B H 0.3673 0.4104 0.5113 0.025 Uiso 1 1 calc R . 1
C2B C 0.3267(3) 0.2832(3) 0.53955(7) 0.0236(7) Uani 1 1 d . . .
H2B H 0.3158 0.2860 0.5588 0.028 Uiso 1 1 calc R . .
C3B C 0.2077(3) 0.2311(3) 0.52804(7) 0.0223(7) Uani 1 1 d . . .
H3B H 0.2213 0.2157 0.5092 0.027 Uiso 1 1 calc R . .
C4B C 0.0964(3) 0.3158(3) 0.53123(8) 0.0261(8) Uani 1 1 d D . .
H4B H 0.0746 0.3241 0.5500 0.031 Uiso 1 1 calc R A 1
C1 C 0.5714(4) 0.7933(3) 0.64078(7) 0.0314(9) Uani 1 1 d . . .
H11 H 0.5775 0.8788 0.6456 0.038 Uiso 1 1 calc R . .
H12 H 0.6573 0.7598 0.6409 0.038 Uiso 1 1 calc R . .
C2 C 0.5184(4) 0.7839(3) 0.61340(8) 0.0302(8) Uani 1 1 d . . .
H21 H 0.4349 0.8223 0.6127 0.036 Uiso 1 1 calc R . 1
H22 H 0.5742 0.8260 0.6011 0.036 Uiso 1 1 calc R . 1
C3 C 0.5072(3) 0.6531(3) 0.60567(7) 0.0245(7) Uani 1 1 d . . .
H31 H 0.5931 0.6175 0.6061 0.029 Uiso 1 1 calc R . .
O3 O 0.4609(2) 0.6441(2) 0.57921(5) 0.0242(5) Uani 1 1 d . . .
C4 C 0.4234(3) 0.5784(3) 0.62377(7) 0.0279(8) Uani 1 1 d . . .
C5 C 0.4739(4) 0.5967(3) 0.65187(7) 0.0280(8) Uani 1 1 d . . .
H51 H 0.5604 0.5626 0.6514 0.034 Uiso 1 1 calc R . .
C6 C 0.4059(4) 0.5222(4) 0.67269(8) 0.0328(8) Uani 1 1 d . . .
H61 H 0.3264 0.5620 0.6776 0.039 Uiso 1 1 calc R . .
H62 H 0.3856 0.4421 0.6657 0.039 Uiso 1 1 calc R . .
C7 C 0.4894(4) 0.5092(3) 0.69666(8) 0.0331(9) Uani 1 1 d . . .
H71 H 0.5651 0.4631 0.6919 0.040 Uiso 1 1 calc R . .
H72 H 0.4436 0.4628 0.7100 0.040 Uiso 1 1 calc R . .
C8 C 0.5303(4) 0.6295(3) 0.70849(7) 0.0292(8) Uani 1 1 d . . .
C9 C 0.5726(4) 0.7188(3) 0.68674(7) 0.0290(8) Uani 1 1 d . . .
H91 H 0.6548 0.6862 0.6807 0.035 Uiso 1 1 calc R . .
C10 C 0.4929(4) 0.7280(3) 0.66144(7) 0.0280(8) Uani 1 1 d . . .
C11 C 0.6063(4) 0.8378(4) 0.69930(8) 0.0354(9) Uani 1 1 d . . .
O11 O 0.5905(4) 0.9357(3) 0.68944(7) 0.0542(9) Uani 1 1 d . . .
C12 C 0.6669(4) 0.8315(4) 0.72485(8) 0.0328(9) Uani 1 1 d . . .
H121 H 0.6930 0.9046 0.7325 0.039 Uiso 1 1 calc R . .
C13 C 0.6880(4) 0.7305(4) 0.73814(8) 0.0298(8) Uani 1 1 d . . .
C14 C 0.6488(4) 0.6106(3) 0.72668(7) 0.0291(8) Uani 1 1 d . . .
C15 C 0.6210(4) 0.5165(4) 0.74835(8) 0.0332(9) Uani 1 1 d . . .
H151 H 0.5349 0.5297 0.7550 0.040 Uiso 1 1 calc R . .
H152 H 0.6239 0.4355 0.7406 0.040 Uiso 1 1 calc R . .
C16 C 0.7119(4) 0.5213(4) 0.77106(8) 0.0398(10) Uani 1 1 d . . .
H161 H 0.7968 0.4999 0.7649 0.048 Uiso 1 1 calc R . .
H162 H 0.6865 0.4615 0.7842 0.048 Uiso 1 1 calc R . .
C17 C 0.7163(5) 0.6465(4) 0.78382(8) 0.0402(10) Uani 1 1 d . . .
C18 C 0.7604(4) 0.7386(4) 0.76343(8) 0.0358(9) Uani 1 1 d . . .
H181 H 0.7435 0.8197 0.7708 0.043 Uiso 1 1 calc R . .
C19 C 0.9026(4) 0.7324(5) 0.75775(9) 0.0427(11) Uani 1 1 d . . .
H191 H 0.9212 0.6563 0.7487 0.051 Uiso 1 1 calc R . .
H192 H 0.9253 0.7986 0.7459 0.051 Uiso 1 1 calc R . .
C20 C 0.9839(5) 0.7407(6) 0.78217(11) 0.0583(14) Uani 1 1 d . . .
C21 C 0.9427(6) 0.6423(7) 0.80081(12) 0.0707(17) Uani 1 1 d . . .
H211 H 0.9613 0.5635 0.7929 0.085 Uiso 1 1 calc R . .
H212 H 0.9920 0.6488 0.8170 0.085 Uiso 1 1 calc R . .
C22 C 0.8052(6) 0.6482(5) 0.80736(10) 0.0546(13) Uani 1 1 d . . .
H221 H 0.7896 0.7222 0.8174 0.066 Uiso 1 1 calc R . .
H222 H 0.7844 0.5795 0.8187 0.066 Uiso 1 1 calc R . .
C23 C 0.2842(4) 0.6103(5) 0.62021(9) 0.0410(10) Uani 1 1 d . . .
H231 H 0.2739 0.6973 0.6210 0.061 Uiso 1 1 calc R . .
H232 H 0.2349 0.5730 0.6340 0.061 Uiso 1 1 calc R . .
H233 H 0.2551 0.5809 0.6033 0.061 Uiso 1 1 calc R . .
C24 C 0.4402(4) 0.4461(3) 0.61583(8) 0.0355(9) Uani 1 1 d . . .
H241 H 0.4283 0.4382 0.5971 0.053 Uiso 1 1 calc R . .
H242 H 0.3783 0.3968 0.6249 0.053 Uiso 1 1 calc R . .
H243 H 0.5248 0.4195 0.6205 0.053 Uiso 1 1 calc R . .
C25 C 0.3683(4) 0.7973(4) 0.66538(9) 0.0390(10) Uani 1 1 d . . .
H251 H 0.3834 0.8670 0.6765 0.058 Uiso 1 1 calc R . .
H252 H 0.3065 0.7448 0.6736 0.058 Uiso 1 1 calc R . .
H253 H 0.3365 0.8241 0.6485 0.058 Uiso 1 1 calc R . .
C26 C 0.4188(4) 0.6806(4) 0.72374(8) 0.0359(9) Uani 1 1 d . . .
H261 H 0.3444 0.6819 0.7126 0.054 Uiso 1 1 calc R . .
H262 H 0.4384 0.7622 0.7294 0.054 Uiso 1 1 calc R . .
H263 H 0.4025 0.6303 0.7389 0.054 Uiso 1 1 calc R . .
C27 C 0.7652(4) 0.5623(4) 0.71148(8) 0.0369(9) Uani 1 1 d . . .
H271 H 0.8001 0.6263 0.7007 0.055 Uiso 1 1 calc R . .
H272 H 0.7395 0.4954 0.7004 0.055 Uiso 1 1 calc R . .
H273 H 0.8288 0.5348 0.7238 0.055 Uiso 1 1 calc R . .
C28 C 0.5853(5) 0.6796(4) 0.79334(9) 0.0456(11) Uani 1 1 d . . .
H281 H 0.5898 0.7531 0.8036 0.068 Uiso 1 1 calc R . .
H282 H 0.5521 0.6146 0.8041 0.068 Uiso 1 1 calc R . .
H283 H 0.5301 0.6923 0.7784 0.068 Uiso 1 1 calc R . .
C29 C 1.1227(6) 0.7262(8) 0.77426(15) 0.080(2) Uani 1 1 d . . .
H291 H 1.1763 0.7389 0.7894 0.120 Uiso 1 1 calc R . .
H292 H 1.1436 0.7850 0.7609 0.120 Uiso 1 1 calc R . .
H293 H 1.1363 0.6453 0.7675 0.120 Uiso 1 1 calc R . .
C30 C 0.9679(5) 0.8742(6) 0.79370(10) 0.0525(13) Uani 1 1 d . . .
O30 O 0.9314(4) 0.9559(4) 0.78168(9) 0.0674(10) Uani 1 1 d . . .
O31 O 1.0059(5) 0.8759(5) 0.81808(9) 0.0866(16) Uani 1 1 d . . .
H311 H 0.9975 0.9452 0.8241 0.104 Uiso 1 1 calc R . .
O1P1 O 0.4037(4) 1.1061(4) 0.63601(8) 0.0645(11) Uani 1 1 d . . .
H1P1 H 0.3539 1.0871 0.6241 0.077 Uiso 1 1 calc R . .
O2P1 O 0.5320(4) 1.1196(4) 0.60269(8) 0.0655(11) Uani 1 1 d . . .
C1P1 C 0.5156(5) 1.1291(5) 0.62594(11) 0.0493(12) Uani 1 1 d . . .
C2P1 C 0.6087(6) 1.1648(6) 0.64522(12) 0.0587(14) Uani 1 1 d . . .
H2P1 H 0.6039 1.1091 0.6601 0.070 Uiso 1 1 calc R . .
H3P1 H 0.5874 1.2457 0.6516 0.070 Uiso 1 1 calc R . .
C3P1 C 0.7411(7) 1.1661(12) 0.63517(18) 0.115(4) Uani 1 1 d . . .
H4P1 H 0.7605 1.0885 0.6273 0.172 Uiso 1 1 calc R . .
H5P1 H 0.7990 1.1813 0.6495 0.172 Uiso 1 1 calc R . .
H6P1 H 0.7499 1.2292 0.6221 0.172 Uiso 1 1 calc R . .
O1P2 O 0.0825(4) 0.9253(4) 0.58212(10) 0.0718(12) Uani 1 1 d . . .
H1P2 H 0.1337 0.8707 0.5785 0.086 Uiso 1 1 calc R . .
O2P2 O 0.2492(4) 1.0053(4) 0.60137(8) 0.0685(12) Uani 1 1 d . . .
C1P2 C 0.1399(5) 1.0097(6) 0.59570(12) 0.0610(15) Uani 1 1 d . . .
C2P2 C 0.0502(6) 1.1092(7) 0.60247(14) 0.0741(18) Uani 1 1 d . . .
H2P2 H -0.0157 1.0774 0.6141 0.089 Uiso 1 1 calc R . .
H3P2 H 0.0089 1.1377 0.5864 0.089 Uiso 1 1 calc R . .
C3P2 C 0.1149(8) 1.2147(8) 0.61575(15) 0.089(2) Uani 1 1 d . . .
H4P2 H 0.1553 1.1872 0.6317 0.134 Uiso 1 1 calc R . .
H5P2 H 0.0526 1.2762 0.6199 0.134 Uiso 1 1 calc R . .
H6P2 H 0.1783 1.2484 0.6041 0.134 Uiso 1 1 calc R . .
O1P4 O 0.9143(4) 1.1783(5) 0.79830(10) 0.0797(13) Uani 1 1 d . . .
H1P3 H 0.8865 1.1084 0.7967 0.096 Uiso 1 1 calc R . .
O2P4 O 0.9901(5) 1.1127(5) 0.83497(9) 0.0783(13) Uani 1 1 d . . .
C1P4 C 0.9560(6) 1.1928(6) 0.82117(12) 0.0610(14) Uani 1 1 d . . .
C2P4 C 0.9659(7) 1.3207(7) 0.8307(2) 0.096(3) Uani 1 1 d . . .
H2P4 H 0.9139 1.3723 0.8194 0.115 Uiso 1 1 calc R . .
H3P4 H 0.9310 1.3253 0.8484 0.115 Uiso 1 1 calc R . .
C3P4 C 1.0894(9) 1.3662(9) 0.8310(3) 0.134(5) Uani 1 1 d . . .
H4P4 H 1.0884 1.4490 0.8372 0.201 Uiso 1 1 calc R . .
H5P4 H 1.1244 1.3639 0.8134 0.201 Uiso 1 1 calc R . .
H6P4 H 1.1413 1.3174 0.8426 0.201 Uiso 1 1 calc R . .
O2W O 0.2327(3) 0.7774(6) 0.56241(7) 0.0804(16) Uani 1 1 d . . .
H1W2 H 0.2868 0.7268 0.5669 0.096 Uiso 1 1 d R . .
H2W2 H 0.2368 0.7846 0.5462 0.096 Uiso 1 1 d R . .
O3W O 0.8474(3) 1.1376(3) 0.54588(8) 0.0532(9) Uani 1 1 d . . .
H1W3 H 0.8265 1.0654 0.5448 0.064 Uiso 1 1 d R . .
H2W3 H 0.7819 1.1766 0.5490 0.064 Uiso 1 1 d R . .
O4W O 0.6468(3) 1.2688(3) 0.56559(7) 0.0463(8) Uani 1 1 d . . .
H1W4 H 0.5884 1.2615 0.5548 0.056 Uiso 1 1 d R . .
H2W4 H 0.6228 1.2360 0.5794 0.056 Uiso 1 1 d R . .

loop_
_atom_site_aniso_label
_atom_site_aniso_U_11
_atom_site_aniso_U_22
_atom_site_aniso_U_33
_atom_site_aniso_U_23
_atom_site_aniso_U_13
_atom_site_aniso_U_12
Cs1 0.0648(4) 0.0352(3) 0.0322(4) 0.0072(3) 0.0100(3) 0.0195(3)
C5B 0.013(3) 0.019(3) 0.027(4) -0.003(2) -0.005(2) 0.0022(16)
C6B 0.020(2) 0.020(3) 0.028(3) 0.004(2) 0.0055(18) -0.0011(19)
O5B 0.023(2) 0.021(2) 0.020(3) 0.002(2) 0.000(2) -0.0030(13)
O6B 0.0283(16) 0.0389(19) 0.0327(17) -0.0045(15) -0.0070(15) 0.0095(18)
O7B 0.0255(16) 0.0226(16) 0.039(2) -0.0038(14) -0.0021(15) 0.0042(14)
O1P5 0.070(4) 0.064(4) 0.145(7) -0.006(4) -0.013(4) -0.025(3)
O2P5 0.075(5) 0.210(12) 0.177(9) 0.032(9) -0.008(6) -0.052(7)
C1P5 0.066(5) 0.083(6) 0.062(5) 0.020(5) 0.000(4) 0.002(5)
C2P5 0.064(4) 0.116(7) 0.062(4) 0.008(5) -0.011(4) -0.017(6)
C3P5 0.139(10) 0.089(7) 0.059(5) 0.005(5) -0.012(6) -0.034(7)
Cs1' 0.0341(10) 0.0256(9) 0.064(3) 0.0036(15) -0.0082(13) 0.0004(9)
O6W 0.054(11) 0.060(12) 0.15(2) -0.035(15) 0.002(13) -0.019(11)
O2A 0.0234(11) 0.0184(11) 0.0323(12) 0.0052(10) -0.0062(10) -0.0068(11)
O3A 0.0235(11) 0.0178(11) 0.0263(12) -0.0021(9) -0.0050(10) 0.0022(10)
O4A 0.0223(12) 0.0346(14) 0.0296(14) 0.0015(12) 0.0043(10) -0.0007(11)
O5A 0.0218(11) 0.0165(11) 0.0272(12) -0.0012(11) 0.0028(10) -0.0040(9)
O6A 0.0238(12) 0.0217(13) 0.0435(15) 0.0003(11) 0.0046(11) -0.0029(10)
O7A 0.0271(13) 0.0207(13) 0.0519(17) -0.0002(12) 0.0033(12) -0.0037(11)
C1A 0.0197(14) 0.0173(15) 0.0287(18) 0.0013(13) 0.0026(14) 0.0004(14)
C2A 0.0166(14) 0.0157(16) 0.0300(18) 0.0032(13) -0.0019(13) -0.0033(12)
C3A 0.0165(14) 0.0170(16) 0.0269(17) 0.0000(14) -0.0033(12) 0.0032(13)
C4A 0.0176(15) 0.0201(16) 0.0247(17) 0.0006(14) 0.0016(13) -0.0013(13)
C5A 0.0171(15) 0.0188(16) 0.0289(18) 0.0023(14) 0.0024(13) -0.0005(13)
C6A 0.0204(16) 0.0187(17) 0.0287(18) 0.0005(14) 0.0012(14) -0.0044(14)
O2B 0.0253(12) 0.0231(12) 0.0374(14) -0.0003(11) -0.0038(11) 0.0024(11)
O3B 0.0418(16) 0.0208(13) 0.0349(14) 0.0051(11) -0.0079(12) -0.0126(12)
O4B 0.0261(13) 0.0274(14) 0.0497(17) 0.0065(13) -0.0088(12) -0.0092(11)
C1B 0.0162(14) 0.0195(16) 0.0280(17) -0.0002(14) -0.0023(13) -0.0024(13)
C2B 0.0237(17) 0.0191(17) 0.0278(18) 0.0005(14) -0.0003(14) 0.0015(14)
C3B 0.0253(16) 0.0160(16) 0.0257(17) 0.0014(14) -0.0004(14) -0.0029(14)
C4B 0.0224(16) 0.0233(18) 0.0325(19) -0.0002(15) 0.0033(14) -0.0047(15)
C1 0.048(2) 0.0184(16) 0.0281(19) 0.0018(14) 0.0036(17) -0.0040(17)
C2 0.041(2) 0.0210(18) 0.0288(19) 0.0014(15) 0.0024(16) -0.0038(16)
C3 0.0232(16) 0.0226(18) 0.0278(19) -0.0001(14) 0.0005(14) -0.0019(14)
O3 0.0224(11) 0.0271(12) 0.0233(12) 0.0017(10) 0.0036(10) -0.0008(11)
C4 0.0291(19) 0.0259(18) 0.0287(18) 0.0020(15) 0.0065(15) -0.0046(15)
C5 0.031(2) 0.0234(18) 0.0293(19) 0.0032(15) 0.0055(15) -0.0027(15)
C6 0.0322(18) 0.033(2) 0.033(2) 0.0047(17) 0.0049(16) -0.0071(17)
C7 0.045(2) 0.0236(19) 0.0311(19) 0.0046(15) 0.0098(17) -0.0081(16)
C8 0.034(2) 0.0243(18) 0.0291(19) 0.0026(15) 0.0074(16) 0.0019(16)
C9 0.041(2) 0.0197(17) 0.0268(18) 0.0018(15) 0.0074(16) 0.0007(16)
C10 0.0367(19) 0.0207(17) 0.0267(18) 0.0015(15) 0.0062(15) 0.0003(15)
C11 0.052(2) 0.0225(19) 0.031(2) 0.0011(16) 0.0075(18) 0.0020(18)
O11 0.091(3) 0.0283(16) 0.0432(17) 0.0007(14) 0.0026(18) -0.0005(17)
C12 0.043(2) 0.0243(19) 0.031(2) -0.0034(16) 0.0086(17) -0.0063(17)
C13 0.0296(19) 0.029(2) 0.0311(19) -0.0024(16) 0.0105(16) -0.0035(16)
C14 0.038(2) 0.0225(18) 0.0272(18) 0.0001(16) 0.0093(16) 0.0017(16)
C15 0.042(2) 0.0247(19) 0.033(2) 0.0051(16) -0.0012(17) -0.0057(17)
C16 0.047(2) 0.038(2) 0.034(2) 0.0079(19) 0.0013(18) -0.001(2)
C17 0.053(3) 0.038(2) 0.030(2) 0.0044(18) 0.0028(19) -0.011(2)
C18 0.046(2) 0.035(2) 0.027(2) -0.0016(17) 0.0050(17) -0.0088(19)
C19 0.041(2) 0.047(3) 0.039(2) 0.004(2) 0.0017(19) -0.011(2)
C20 0.052(3) 0.072(4) 0.051(3) 0.004(3) -0.002(2) -0.014(3)
C21 0.067(4) 0.090(5) 0.055(3) 0.013(3) -0.024(3) -0.015(4)
C22 0.071(3) 0.057(3) 0.035(2) 0.009(2) -0.005(2) -0.017(3)
C23 0.033(2) 0.055(3) 0.035(2) 0.004(2) 0.0069(18) -0.006(2)
C24 0.049(2) 0.0249(19) 0.0328(19) 0.0010(16) 0.0014(18) -0.010(2)
C25 0.048(2) 0.033(2) 0.035(2) 0.0010(18) 0.0096(19) 0.013(2)
C26 0.036(2) 0.040(2) 0.032(2) 0.0013(18) 0.0070(17) 0.0015(18)
C27 0.041(2) 0.032(2) 0.037(2) -0.0039(18) 0.0072(18) 0.0038(18)
C28 0.062(3) 0.039(2) 0.035(2) -0.0007(19) 0.014(2) -0.014(2)
C29 0.049(3) 0.110(6) 0.082(5) 0.015(4) -0.018(3) -0.009(4)
C30 0.042(3) 0.075(4) 0.040(3) -0.010(3) -0.003(2) -0.024(3)
O30 0.065(2) 0.063(2) 0.075(3) -0.009(2) -0.002(2) -0.011(2)
O31 0.107(4) 0.095(4) 0.058(3) -0.004(2) -0.005(2) -0.030(3)
O1P1 0.054(2) 0.083(3) 0.056(2) 0.003(2) 0.0104(18) -0.001(2)
O2P1 0.069(3) 0.074(3) 0.054(2) 0.001(2) 0.016(2) -0.009(2)
C1P1 0.057(3) 0.039(2) 0.052(3) 0.009(2) 0.013(2) 0.009(2)
C2P1 0.067(3) 0.052(3) 0.056(3) 0.016(3) 0.002(3) 0.007(3)
C3P1 0.062(4) 0.194(11) 0.088(6) 0.037(7) 0.001(4) -0.005(6)
O1P2 0.053(2) 0.068(3) 0.095(3) 0.001(2) 0.004(2) -0.005(2)
O2P2 0.052(2) 0.091(3) 0.062(2) -0.004(2) 0.0021(18) 0.007(2)
C1P2 0.050(3) 0.074(4) 0.059(3) 0.013(3) 0.011(2) 0.005(3)
C2P2 0.058(3) 0.088(5) 0.077(4) 0.015(4) 0.016(3) 0.022(4)
C3P2 0.089(5) 0.103(6) 0.075(5) -0.017(4) -0.011(4) 0.028(5)
O1P4 0.060(3) 0.096(4) 0.083(3) -0.004(3) 0.001(2) -0.009(2)
O2P4 0.078(3) 0.091(3) 0.066(3) -0.011(3) 0.011(2) -0.007(3)
C1P4 0.043(3) 0.077(4) 0.063(3) 0.008(3) 0.007(3) 0.010(3)
C2P4 0.060(4) 0.078(5) 0.149(8) -0.025(5) -0.004(5) 0.018(4)
C3P4 0.078(5) 0.086(6) 0.238(14) -0.035(8) -0.037(7) 0.006(5)
O2W 0.0361(18) 0.173(5) 0.0321(18) 0.027(2) -0.0027(14) 0.013(2)
O3W 0.0447(17) 0.0327(16) 0.082(3) -0.0144(16) 0.0254(17) -0.0110(14)
O4W 0.0351(15) 0.052(2) 0.0519(19) -0.0003(15) -0.0064(14) 0.0033(15)

loop_
_atom_type_symbol
_atom_type_description
_atom_type_scat_dispersion_real
_atom_type_scat_dispersion_imag
_atom_type_scat_source
C C 0.0181 0.0091 'International Tables Vol C Tables 4.2.6.8 and 6.1.1.4'
H H 0.0000 0.0000 'International Tables Vol C Tables 4.2.6.8 and 6.1.1.4'
O O 0.0492 0.0322 'International Tables Vol C Tables 4.2.6.8 and 6.1.1.4'
Cs Cs -0.7457 7.9052 'International Tables Vol C Tables 4.2.6.8 and 6.1.1.4'

loop_
_geom_angle_atom_site_label_1
_geom_angle_atom_site_label_2
_geom_angle_atom_site_label_3
_geom_angle
_geom_angle_site_symmetry_1
_geom_angle_site_symmetry_3
O2B Cs1 O6B 66.67(9) 1_565 3_566
O2B Cs1 O2P1 77.93(10) 1_565 .
O6B Cs1 O2P1 139.74(11) 3_566 .
O2B Cs1 O2W 128.08(10) 1_565 .
O6B Cs1 O2W 96.76(10) 3_566 .
O2P1 Cs1 O2W 120.67(11) . .
O2B Cs1 O2P2 96.27(11) 1_565 .
O6B Cs1 O2P2 136.98(11) 3_566 .
O2P1 Cs1 O2P2 63.07(11) . .
O2W Cs1 O2P2 61.93(12) . .
O2B Cs1 O5A 141.90(8) 1_565 .
O6B Cs1 O5A 89.79(9) 3_566 .
O2P1 Cs1 O5A 108.23(11) . .
O2W Cs1 O5A 82.22(11) . .
O2P2 Cs1 O5A 120.41(10) . .
O2B Cs1 O7A 94.14(8) 1_565 .
O6B Cs1 O7A 71.33(9) 3_566 .
O2P1 Cs1 O7A 93.59(10) . .
O2W Cs1 O7A 128.16(11) . .
O2P2 Cs1 O7A 151.55(10) . .
O5A Cs1 O7A 48.70(6) . .
O2B Cs1 O3B 52.66(7) 1_565 1_565
O6B Cs1 O3B 76.10(9) 3_566 1_565
O2P1 Cs1 O3B 97.70(10) . 1_565
O2W Cs1 O3B 75.99(10) . 1_565
O2P2 Cs1 O3B 63.05(9) . 1_565
O5A Cs1 O3B 152.23(8) . 1_565
O7A Cs1 O3B 140.99(8) . 1_565
O2B Cs1 O4A 95.02(7) 1_565 3_466
O6B Cs1 O4A 46.78(8) 3_566 3_466
O2P1 Cs1 O4A 160.37(10) . 3_466
O2W Cs1 O4A 50.31(8) . 3_466
O2P2 Cs1 O4A 100.10(10) . 3_466
O5A Cs1 O4A 88.71(7) . 3_466
O7A Cs1 O4A 105.27(7) . 3_466
O3B Cs1 O4A 64.15(7) 1_565 3_466
O2B Cs1 C2 145.99(9) 1_565 .
O6B Cs1 C2 144.69(10) 3_566 .
O2P1 Cs1 C2 68.07(10) . .
O2W Cs1 C2 72.42(9) . .
O2P2 Cs1 C2 68.05(11) . .
O5A Cs1 C2 55.95(8) . .
O7A Cs1 C2 88.86(9) . .
O3B Cs1 C2 129.97(9) 1_565 .
O4A Cs1 C2 116.85(8) 3_466 .
O2B Cs1 O3 175.78(7) 1_565 .
O6B Cs1 O3 109.29(9) 3_566 .
O2P1 Cs1 O3 106.28(10) . .
O2W Cs1 O3 50.12(10) . .
O2P2 Cs1 O3 85.98(10) . .
O5A Cs1 O3 37.04(6) . .
O7A Cs1 O3 85.45(7) . .
O3B Cs1 O3 126.02(7) 1_565 .
O4A Cs1 O3 81.06(7) 3_466 .
C2 Cs1 O3 38.23(7) . .
O2B Cs1 C2B 18.53(7) 1_565 1_565
O6B Cs1 C2B 76.25(9) 3_566 1_565
O2P1 Cs1 C2B 75.83(11) . 1_565
O2W Cs1 C2B 112.86(11) . 1_565
O2P2 Cs1 C2B 78.94(11) . 1_565
O5A Cs1 C2B 160.27(8) . 1_565
O7A Cs1 C2B 112.57(8) . 1_565
O3B Cs1 C2B 37.08(7) 1_565 1_565
O4A Cs1 C2B 91.62(7) 3_466 1_565
C2 Cs1 C2B 139.06(9) . 1_565
O3 Cs1 C2B 161.85(7) . 1_565
O2B Cs1 H1W2 143.0 1_565 .
O6B Cs1 H1W2 100.8 3_566 .
O2P1 Cs1 H1W2 119.2 . .
O2W Cs1 H1W2 15.1 . .
O2P2 Cs1 H1W2 68.6 . .
O5A Cs1 H1W2 67.9 . .
O7A Cs1 H1W2 115.4 . .
O3B Cs1 H1W2 91.1 1_565 .
O4A Cs1 H1W2 57.4 3_466 .
C2 Cs1 H1W2 61.0 . .
O3 Cs1 H1W2 35.0 . .
C2B Cs1 H1W2 127.9 1_565 .
O2B Cs1 H2W2 120.1 1_565 .
O6B Cs1 H2W2 81.2 3_566 .
O2P1 Cs1 H2W2 135.4 . .
O2W Cs1 H2W2 15.5 . .
O2P2 Cs1 H2W2 74.0 . .
O5A Cs1 H2W2 82.6 . .
O7A Cs1 H2W2 122.3 . .
O3B Cs1 H2W2 71.8 1_565 .
O4A Cs1 H2W2 34.8 3_466 .
C2 Cs1 H2W2 85.6 . .
O3 Cs1 H2W2 57.1 . .
C2B Cs1 H2W2 108.4 1_565 .
H1W2 Cs1 H2W2 24.7 . .
O5B C5B C6B 109.7(6) . .
O5B C5B C4B 108.0(6) . .
C6B C5B C4B 114.9(5) . .
O5B C5B H5B 108.0 . .
C6B C5B H5B 108.0 . .
C4B C5B H5B 108.0 . .
O6B C6B O7B 123.6(4) . .
O6B C6B C5B 119.8(6) . .
O7B C6B C5B 116.4(5) . .
C1B O5B C5B 110.6(6) . .
C6B O6B Cs1 135.5(3) . 3_466
C6B O7B H7BO 109.5 . .
C1P5 O1P5 H1P5 109.5 . .
O2P5 C1P5 O1P5 123.9(11) . .
O2P5 C1P5 C2P5 121.6(10) . .
O1P5 C1P5 C2P5 114.3(8) . .
C1P5 C2P5 C3P5 110.3(8) . .
C1P5 C2P5 H2P5 109.6 . .
C3P5 C2P5 H2P5 109.6 . .
C1P5 C2P5 H3P5 109.6 . .
C3P5 C2P5 H3P5 109.6 . .
H2P5 C2P5 H3P5 108.1 . .
O2B Cs1' O5A 149.69(16) 1_565 .
O2B Cs1' O7A 98.92(14) 1_565 .
O5A Cs1' O7A 50.85(9) . .
O2B Cs1' O2W 127.73(17) 1_565 .
O5A Cs1' O2W 82.48(14) . .
O7A Cs1' O2W 132.66(18) . .
O2B Cs1' O4A 102.08(16) 1_565 3_466
O5A Cs1' O4A 95.18(15) . 3_466
O7A Cs1' O4A 116.5(2) . 3_466
O2W Cs1' O4A 52.57(10) . 3_466
O2B Cs1' O3B 52.80(9) 1_565 1_565
O5A Cs1' O3B 156.87(13) . 1_565
O7A Cs1' O3B 149.72(19) . 1_565
O2W Cs1' O3B 74.99(13) . 1_565
O4A Cs1' O3B 66.94(10) 3_466 1_565
O2B Cs1' O2P1 73.08(14) 1_565 .
O5A Cs1' O2P1 101.55(17) . .
O7A Cs1' O2P1 90.21(13) . .
O2W Cs1' O2P1 108.9(2) . .
O4A Cs1' O2P1 153.22(19) 3_466 .
O3B Cs1' O2P1 90.84(16) 1_565 .
O2B Cs1' O6B' 88.8(4) 1_565 3_566
O5A Cs1' O6B' 80.3(4) . 3_566
O7A Cs1' O6B' 65.2(3) . 3_566
O2W Cs1' O6B' 104.0(4) . 3_566
O4A Cs1' O6B' 56.3(3) 3_466 3_566
O3B Cs1' O6B' 99.9(3) 1_565 3_566
O2P1 Cs1' O6B' 147.0(4) . 3_566
O2B Cs1' O2P2 89.89(17) 1_565 .
O5A Cs1' O2P2 112.2(2) . .
O7A Cs1' O2P2 140.8(2) . .
O2W Cs1' O2P2 57.39(15) . .
O4A Cs1' O2P2 98.41(13) 3_466 .
O3B Cs1' O2P2 59.33(12) 1_565 .
O2P1 Cs1' O2P2 55.93(15) . .
O6B' Cs1' O2P2 153.7(3) 3_566 .
O2B Cs1' C2B 17.54(8) 1_565 1_565
O5A Cs1' C2B 166.28(12) . 1_565
O7A Cs1' C2B 116.21(13) . 1_565
O2W Cs1' C2B 110.90(15) . 1_565
O4A Cs1' C2B 95.55(13) 3_466 1_565
O3B Cs1' C2B 36.85(8) 1_565 1_565
O2P1 Cs1' C2B 71.84(13) . 1_565
O6B' Cs1' C2B 98.7(4) 3_566 1_565
O2P2 Cs1' C2B 74.60(14) . 1_565
O2B Cs1' H1W2 142.3 1_565 .
O5A Cs1' H1W2 68.0 . .
O7A Cs1' H1W2 118.6 . .
O2W Cs1' H1W2 14.8 . .
O4A Cs1' H1W2 59.6 3_466 .
O3B Cs1' H1W2 89.7 1_565 .
O2P1 Cs1' H1W2 107.8 . .
O6B' Cs1' H1W2 103.3 3_566 .
O2P2 Cs1' H1W2 63.7 . .
C2B Cs1' H1W2 125.2 1_565 .
O2B Cs1' H2W2 123.6 1_565 .
O5A Cs1' H2W2 84.7 . .
O7A Cs1' H2W2 130.5 . .
O2W Cs1' H2W2 15.2 . .
O4A Cs1' H2W2 37.4 3_466 .
O3B Cs1' H2W2 72.1 1_565 .
O2P1 Cs1' H2W2 123.4 . .
O6B' Cs1' H2W2 89.6 3_566 .
O2P2 Cs1' H2W2 69.5 . .
C2B Cs1' H2W2 109.0 1_565 .
H1W2 Cs1' H2W2 24.4 . .
O5B' C5B' C6B' 105(3) . .
O5B' C5B' C4B 110.7(18) . .
C6B' C5B' C4B 112(3) . .
O5B' C5B' H5B' 109.6 . .
C6B' C5B' H5B' 109.6 . .
C4B C5B' H5B' 109.6 . .
O6B' C6B' O7B' 126(3) . .
O6B' C6B' C5B' 111(3) . .
O7B' C6B' C5B' 123(3) . .
C5B' O5B' C1B 108(2) . .
C6B' O6B' Cs1' 123.7(19) . 3_466
C6B' O6B' H6B' 109.5 . .
Cs1' O6B' H6B' 102.3 3_466 .
C1B O2A C2A 116.5(3) . .
C3A O3A H3AO 109.5 . .
C4A O4A Cs1' 157.8(2) . 3_566
C4A O4A Cs1 158.2(2) . 3_566
C4A O4A H4AO 109.5 . .
Cs1' O4A H4AO 55.3 3_566 .
Cs1 O4A H4AO 60.3 3_566 .
C5A O5A C1A 110.4(2) . .
C5A O5A Cs1' 118.7(2) . .
C1A O5A Cs1' 117.4(2) . .
C5A O5A Cs1 124.67(19) . .
C1A O5A Cs1 115.80(18) . .
C6A O7A Cs1' 125.7(2) . .
C6A O7A Cs1 125.8(2) . .
O3 C1A O5A 107.8(3) . .
O3 C1A C2A 109.2(3) . .
O5A C1A C2A 110.1(3) . .
O3 C1A H1A 109.9 . .
O5A C1A H1A 109.9 . .
C2A C1A H1A 109.9 . .
O2A C2A C1A 103.9(3) . .
O2A C2A C3A 110.8(3) . .
C1A C2A C3A 110.7(3) . .
O2A C2A H2A 110.4 . .
C1A C2A H2A 110.4 . .
C3A C2A H2A 110.4 . .
O3A C3A C4A 112.4(3) . .
O3A C3A C2A 112.2(3) . .
C4A C3A C2A 109.7(3) . .
O3A C3A H3A 107.4 . .
C4A C3A H3A 107.4 . .
C2A C3A H3A 107.4 . .
O4A C4A C3A 112.8(3) . .
O4A C4A C5A 112.3(3) . .
C3A C4A C5A 107.4(3) . .
O4A C4A H4A 108.1 . .
C3A C4A H4A 108.1 . .
C5A C4A H4A 108.1 . .
O5A C5A C6A 109.2(3) . .
O5A C5A C4A 108.4(3) . .
C6A C5A C4A 109.8(3) . .
O5A C5A H5A 109.8 . .
C6A C5A H5A 109.8 . .
C4A C5A H5A 109.8 . .
O7A C6A O6A 126.1(3) . .
O7A C6A C5A 118.7(3) . .
O6A C6A C5A 115.2(3) . .
C2B O2B Cs1' 123.4(2) . 1_545
C2B O2B Cs1 119.0(2) . 1_545
C2B O2B H2BO 109.5 . .
Cs1' O2B H2BO 96.2 1_545 .
Cs1 O2B H2BO 104.4 1_545 .
C3B O3B Cs1 114.6(2) . 1_545
C3B O3B Cs1' 112.1(2) . 1_545
C3B O3B H3BO 109.5 . .
Cs1 O3B H3BO 108.1 1_545 .
Cs1' O3B H3BO 103.6 1_545 .
C4B O4B H4BO 109.5 . .
O2A C1B O5B 109.5(3) . .
O2A C1B O5B' 103.4(9) . .
O2A C1B C2B 105.9(3) . .
O5B C1B C2B 112.3(4) . .
O5B' C1B C2B 103.8(10) . .
O2A C1B H1B 109.7 . .
O5B C1B H1B 109.7 . .
O5B' C1B H1B 123.0 . .
C2B C1B H1B 109.7 . .
O2B C2B C3B 112.8(3) . .
O2B C2B C1B 110.6(3) . .
C3B C2B C1B 110.4(3) . .
C3B C2B Cs1 90.9(2) . 1_545
C1B C2B Cs1 152.2(2) . 1_545
C3B C2B Cs1' 88.8(2) . 1_545
C1B C2B Cs1' 149.6(2) . 1_545
O2B C2B H2B 107.6 . .
C3B C2B H2B 107.6 . .
C1B C2B H2B 107.6 . .
Cs1 C2B H2B 81.2 1_545 .
Cs1' C2B H2B 87.5 1_545 .
O3B C3B C2B 107.1(3) . .
O3B C3B C4B 111.1(3) . .
C2B C3B C4B 111.7(3) . .
O3B C3B H3B 108.9 . .
C2B C3B H3B 108.9 . .
C4B C3B H3B 108.9 . .
O4B C4B C5B' 114.6(9) . .
O4B C4B C3B 111.6(3) . .
C5B' C4B C3B 111.2(16) . .
O4B C4B C5B 107.3(4) . .
C3B C4B C5B 108.0(4) . .
O4B C4B H4B 110.0 . .
C5B' C4B H4B 98.7 . .
C3B C4B H4B 110.0 . .
C5B C4B H4B 110.0 . .
C2 C1 C10 113.9(3) . .
C2 C1 H11 108.8 . .
C10 C1 H11 108.8 . .
C2 C1 H12 108.8 . .
C10 C1 H12 108.8 . .
H11 C1 H12 107.7 . .
C3 C2 C1 109.8(3) . .
C3 C2 Cs1 107.8(2) . .
C1 C2 Cs1 141.7(2) . .
C3 C2 H21 109.7 . .
C1 C2 H21 109.7 . .
Cs1 C2 H21 63.1 . .
C3 C2 H22 109.7 . .
C1 C2 H22 109.7 . .
Cs1 C2 H22 48.8 . .
H21 C2 H22 108.2 . .
O3 C3 C2 109.8(3) . .
O3 C3 C4 109.6(3) . .
C2 C3 C4 114.1(3) . .
O3 C3 H31 107.7 . .
C2 C3 H31 107.7 . .
C4 C3 H31 107.7 . .
C1A O3 C3 113.8(3) . .
C1A O3 Cs1 90.18(17) . .
C3 O3 Cs1 103.86(18) . .
C3 C4 C23 111.3(3) . .
C3 C4 C24 106.9(3) . .
C23 C4 C24 107.6(4) . .
C3 C4 C5 107.0(3) . .
C23 C4 C5 114.5(3) . .
C24 C4 C5 109.4(3) . .
C6 C5 C4 114.5(3) . .
C6 C5 C10 110.4(3) . .
C4 C5 C10 117.5(3) . .
C6 C5 H51 104.3 . .
C4 C5 H51 104.3 . .
C10 C5 H51 104.3 . .
C7 C6 C5 109.9(3) . .
C7 C6 H61 109.7 . .
C5 C6 H61 109.7 . .
C7 C6 H62 109.7 . .
C5 C6 H62 109.7 . .
H61 C6 H62 108.2 . .
C6 C7 C8 113.7(3) . .
C6 C7 H71 108.8 . .
C8 C7 H71 108.8 . .
C6 C7 H72 108.8 . .
C8 C7 H72 108.8 . .
H71 C7 H72 107.7 . .
C26 C8 C7 107.9(3) . .
C26 C8 C9 110.6(3) . .
C7 C8 C9 110.8(3) . .
C26 C8 C14 111.3(3) . .
C7 C8 C14 110.1(3) . .
C9 C8 C14 106.1(3) . .
C11 C9 C10 115.2(3) . .
C11 C9 C8 108.7(3) . .
C10 C9 C8 118.9(3) . .
C11 C9 H91 104.1 . .
C10 C9 H91 104.1 . .
C8 C9 H91 104.1 . .
C1 C10 C25 108.7(3) . .
C1 C10 C9 108.2(3) . .
C25 C10 C9 113.0(3) . .
C1 C10 C5 107.3(3) . .
C25 C10 C5 113.6(3) . .
C9 C10 C5 105.8(3) . .
O11 C11 C12 118.6(4) . .
O11 C11 C9 125.1(4) . .
C12 C11 C9 116.3(3) . .
C13 C12 C11 125.0(4) . .
C13 C12 H121 117.5 . .
C11 C12 H121 117.5 . .
C12 C13 C18 118.3(4) . .
C12 C13 C14 119.8(4) . .
C18 C13 C14 121.7(4) . .
C13 C14 C15 111.5(3) . .
C13 C14 C27 106.3(3) . .
C15 C14 C27 106.1(3) . .
C13 C14 C8 109.3(3) . .
C15 C14 C8 111.1(3) . .
C27 C14 C8 112.5(3) . .
C16 C15 C14 113.9(3) . .
C16 C15 H151 108.8 . .
C14 C15 H151 108.8 . .
C16 C15 H152 108.8 . .
C14 C15 H152 108.8 . .
H151 C15 H152 107.7 . .
C15 C16 C17 112.2(4) . .
C15 C16 H161 109.2 . .
C17 C16 H161 109.2 . .
C15 C16 H162 109.2 . .
C17 C16 H162 109.2 . .
H161 C16 H162 107.9 . .
C28 C17 C22 107.9(4) . .
C28 C17 C18 109.6(4) . .
C22 C17 C18 109.9(4) . .
C28 C17 C16 109.2(4) . .
C22 C17 C16 111.4(4) . .
C18 C17 C16 108.8(4) . .
C13 C18 C17 112.9(4) . .
C13 C18 C19 109.5(3) . .
C17 C18 C19 113.5(4) . .
C13 C18 H181 106.8 . .
C17 C18 H181 106.8 . .
C19 C18 H181 106.8 . .
C20 C19 C18 113.4(4) . .
C20 C19 H191 108.9 . .
C18 C19 H191 108.9 . .
C20 C19 H192 108.9 . .
C18 C19 H192 108.9 . .
H191 C19 H192 107.7 . .
C21 C20 C19 108.1(5) . .
C21 C20 C29 111.5(6) . .
C19 C20 C29 108.7(5) . .
C21 C20 C30 113.8(5) . .
C19 C20 C30 107.4(5) . .
C29 C20 C30 107.2(5) . .
C22 C21 C20 113.0(5) . .
C22 C21 H211 109.0 . .
C20 C21 H211 109.0 . .
C22 C21 H212 109.0 . .
C20 C21 H212 109.0 . .
H211 C21 H212 107.8 . .
C21 C22 C17 115.0(5) . .
C21 C22 H221 108.5 . .
C17 C22 H221 108.5 . .
C21 C22 H222 108.5 . .
C17 C22 H222 108.5 . .
H221 C22 H222 107.5 . .
C4 C23 H231 109.5 . .
C4 C23 H232 109.5 . .
H231 C23 H232 109.5 . .
C4 C23 H233 109.5 . .
H231 C23 H233 109.5 . .
H232 C23 H233 109.5 . .
C4 C24 H241 109.5 . .
C4 C24 H242 109.5 . .
H241 C24 H242 109.5 . .
C4 C24 H243 109.5 . .
H241 C24 H243 109.5 . .
H242 C24 H243 109.5 . .
C10 C25 H251 109.5 . .
C10 C25 H252 109.5 . .
H251 C25 H252 109.5 . .
C10 C25 H253 109.5 . .
H251 C25 H253 109.5 . .
H252 C25 H253 109.5 . .
C8 C26 H261 109.5 . .
C8 C26 H262 109.5 . .
H261 C26 H262 109.5 . .
C8 C26 H263 109.5 . .
H261 C26 H263 109.5 . .
H262 C26 H263 109.5 . .
C14 C27 H271 109.5 . .
C14 C27 H272 109.5 . .
H271 C27 H272 109.5 . .
C14 C27 H273 109.5 . .
H271 C27 H273 109.5 . .
H272 C27 H273 109.5 . .
C17 C28 H281 109.5 . .
C17 C28 H282 109.5 . .
H281 C28 H282 109.5 . .
C17 C28 H283 109.5 . .
H281 C28 H283 109.5 . .
H282 C28 H283 109.5 . .
C20 C29 H291 109.5 . .
C20 C29 H292 109.5 . .
H291 C29 H292 109.5 . .
C20 C29 H293 109.5 . .
H291 C29 H293 109.5 . .
H292 C29 H293 109.5 . .
O30 C30 O31 126.5(6) . .
O30 C30 C20 124.1(5) . .
O31 C30 C20 109.4(6) . .
C30 O31 H311 109.5 . .
C1P1 O1P1 H1P1 109.5 . .
C1P1 O2P1 Cs1 140.6(4) . .
C1P1 O2P1 Cs1' 144.6(4) . .
O2P1 C1P1 O1P1 119.9(5) . .
O2P1 C1P1 C2P1 126.6(5) . .
O1P1 C1P1 C2P1 113.5(5) . .
C1P1 C2P1 C3P1 114.0(6) . .
C1P1 C2P1 H2P1 108.8 . .
C3P1 C2P1 H2P1 108.8 . .
C1P1 C2P1 H3P1 108.8 . .
C3P1 C2P1 H3P1 108.8 . .
H2P1 C2P1 H3P1 107.7 . .
C2P1 C3P1 H4P1 109.5 . .
C2P1 C3P1 H5P1 109.5 . .
H4P1 C3P1 H5P1 109.5 . .
C2P1 C3P1 H6P1 109.5 . .
H4P1 C3P1 H6P1 109.5 . .
H5P1 C3P1 H6P1 109.5 . .
C1P2 O1P2 H1P2 109.5 . .
C1P2 O2P2 Cs1 118.5(4) . .
C1P2 O2P2 Cs1' 114.6(4) . .
O2P2 C1P2 O1P2 123.1(6) . .
O2P2 C1P2 C2P2 126.1(7) . .
O1P2 C1P2 C2P2 110.8(5) . .
O2P2 C1P2 Cs1 45.8(3) . .
O1P2 C1P2 Cs1 91.4(3) . .
C2P2 C1P2 Cs1 138.7(4) . .
C1P2 C2P2 C3P2 112.7(6) . .
C1P2 C2P2 H2P2 109.0 . .
C3P2 C2P2 H2P2 109.0 . .
C1P2 C2P2 H3P2 109.0 . .
C3P2 C2P2 H3P2 109.0 . .
H2P2 C2P2 H3P2 107.8 . .
C2P2 C3P2 H4P2 109.5 . .
C2P2 C3P2 H5P2 109.5 . .
H4P2 C3P2 H5P2 109.5 . .
C2P2 C3P2 H6P2 109.5 . .
H4P2 C3P2 H6P2 109.5 . .
H5P2 C3P2 H6P2 109.5 . .
C1P4 O1P4 H1P3 109.5 . .
O2P4 C1P4 O1P4 124.2(7) . .
O2P4 C1P4 C2P4 119.4(7) . .
O1P4 C1P4 C2P4 116.4(7) . .
C3P4 C2P4 C1P4 114.2(7) . .
C3P4 C2P4 H2P4 108.7 . .
C1P4 C2P4 H2P4 108.7 . .
C3P4 C2P4 H3P4 108.7 . .
C1P4 C2P4 H3P4 108.7 . .
H2P4 C2P4 H3P4 107.6 . .
C2P4 C3P4 H4P4 109.5 . .
C2P4 C3P4 H5P4 109.5 . .
H4P4 C3P4 H5P4 109.5 . .
C2P4 C3P4 H6P4 109.5 . .
H4P4 C3P4 H6P4 109.5 . .
H5P4 C3P4 H6P4 109.5 . .
Cs1 O2W H1W2 88.4 . .
Cs1' O2W H1W2 88.8 . .
Cs1 O2W H2W2 78.3 . .
Cs1' O2W H2W2 70.9 . .
H1W2 O2W H2W2 107.5 . .
H1W3 O3W H2W3 106.9 . .
H1W4 O4W H2W4 106.9 . .

loop_
_geom_bond_atom_site_label_1
_geom_bond_atom_site_label_2
_geom_bond_distance
_geom_bond_site_symmetry_2
Cs1 O2B 3.003(3) 1_565
Cs1 O6B 3.059(3) 3_566
Cs1 O2P1 3.083(4) .
Cs1 O2W 3.131(5) .
Cs1 O2P2 3.184(4) .
Cs1 O5A 3.199(3) .
Cs1 O7A 3.340(3) .
Cs1 O3B 3.401(3) 1_565
Cs1 O4A 3.546(3) 3_466
Cs1 H1W2 3.2194 .
Cs1 H2W2 3.0735 .
C5B O5B 1.427(8) .
C5B C6B 1.517(8) .
C5B C4B 1.561(7) .
C5B H5B 1.0000 .
C6B O6B 1.220(6) .
C6B O7B 1.309(7) .
O5B C1B 1.420(7) .
O6B Cs1 3.059(3) 3_466
O7B H7BO 0.8400 .
O1P5 C1P5 1.223(11) .
O1P5 H1P5 0.8400 .
O2P5 C1P5 1.169(12) .
C1P5 C2P5 1.484(13) .
C2P5 C3P5 1.530(15) .
C2P5 H2P5 0.9900 .
C2P5 H3P5 0.9900 .
C3P5 H4P5 0.9800 .
C3P5 H5P5 0.9800 .
C3P5 H6P5 0.9800 .
Cs1' O2B 2.952(5) 1_565
Cs1' O5A 3.123(5) .
Cs1' O7A 3.165(5) .
Cs1' O2W 3.191(6) .
Cs1' O4A 3.271(5) 3_466
Cs1' O3B 3.418(5) 1_565
Cs1' O2P1 3.443(8) .
Cs1' O6B' 3.51(2) 3_566
Cs1' O2P2 3.546(8) .
Cs1' H1W2 3.2829 .
Cs1' H2W2 3.0225 .
C5B' O5B' 1.405(10) .
C5B' C6B' 1.48(5) .
C5B' C4B 1.499(10) .
C5B' H5B' 1.0000 .
C6B' O6B' 1.23(4) .
C6B' O7B' 1.24(4) .
O5B' C1B 1.45(2) .
O6B' Cs1' 3.51(2) 3_466
O6B' H6B' 0.8400 .
O2A C1B 1.387(4) .
O2A C2A 1.436(4) .
O3A C3A 1.424(4) .
O3A H3AO 0.8400 .
O4A C4A 1.409(4) .
O4A Cs1' 3.271(5) 3_566
O4A Cs1 3.546(3) 3_566
O4A H4AO 0.8400 .
O5A C5A 1.427(4) .
O5A C1A 1.428(4) .
O6A C6A 1.276(4) .
O7A C6A 1.230(5) .
C1A O3 1.398(4) .
C1A C2A 1.522(5) .
C1A H1A 1.0000 .
C2A C3A 1.535(5) .
C2A H2A 1.0000 .
C3A C4A 1.527(5) .
C3A H3A 1.0000 .
C4A C5A 1.541(5) .
C4A H4A 1.0000 .
C5A C6A 1.524(5) .
C5A H5A 1.0000 .
O2B C2B 1.412(4) .
O2B Cs1' 2.952(5) 1_545
O2B Cs1 3.003(3) 1_545
O2B H2BO 0.8400 .
O3B C3B 1.420(4) .
O3B Cs1 3.401(3) 1_545
O3B Cs1' 3.418(5) 1_545
O3B H3BO 0.8400 .
O4B C4B 1.413(5) .
O4B H4BO 0.8400 .
C1B C2B 1.520(5) .
C1B H1B 1.0000 .
C2B C3B 1.518(5) .
C2B H2B 1.0000 .
C3B C4B 1.528(5) .
C3B H3B 1.0000 .
C4B H4B 1.0000 .
C1 C2 1.525(6) .
C1 C10 1.539(5) .
C1 H11 0.9900 .
C1 H12 0.9900 .
C2 C3 1.520(5) .
C2 H21 0.9900 .
C2 H22 0.9900 .
C3 O3 1.455(4) .
C3 C4 1.538(5) .
C3 H31 1.0000 .
C4 C23 1.539(6) .
C4 C24 1.545(5) .
C4 C5 1.559(5) .
C5 C6 1.540(5) .
C5 C10 1.562(5) .
C5 H51 1.0000 .
C6 C7 1.531(6) .
C6 H61 0.9900 .
C6 H62 0.9900 .
C7 C8 1.540(5) .
C7 H71 0.9900 .
C7 H72 0.9900 .
C8 C26 1.537(5) .
C8 C9 1.568(5) .
C8 C14 1.589(6) .
C9 C11 1.523(6) .
C9 C10 1.561(5) .
C9 H91 1.0000 .
C10 C25 1.552(6) .
C11 O11 1.218(5) .
C11 C12 1.469(6) .
C12 C13 1.340(6) .
C12 H121 0.9500 .
C13 C18 1.519(6) .
C13 C14 1.523(6) .
C14 C15 1.563(5) .
C14 C27 1.565(5) .
C15 C16 1.522(6) .
C15 H151 0.9900 .
C15 H152 0.9900 .
C16 C17 1.547(7) .
C16 H161 0.9900 .
C16 H162 0.9900 .
C17 C28 1.527(7) .
C17 C22 1.541(7) .
C17 C18 1.545(6) .
C18 C19 1.547(6) .
C18 H181 1.0000 .
C19 C20 1.532(7) .
C19 H191 0.9900 .
C19 H192 0.9900 .
C20 C21 1.525(9) .
C20 C29 1.545(9) .
C20 C30 1.616(9) .
C21 C22 1.507(9) .
C21 H211 0.9900 .
C21 H212 0.9900 .
C22 H221 0.9900 .
C22 H222 0.9900 .
C23 H231 0.9800 .
C23 H232 0.9800 .
C23 H233 0.9800 .
C24 H241 0.9800 .
C24 H242 0.9800 .
C24 H243 0.9800 .
C25 H251 0.9800 .
C25 H252 0.9800 .
C25 H253 0.9800 .
C26 H261 0.9800 .
C26 H262 0.9800 .
C26 H263 0.9800 .
C27 H271 0.9800 .
C27 H272 0.9800 .
C27 H273 0.9800 .
C28 H281 0.9800 .
C28 H282 0.9800 .
C28 H283 0.9800 .
C29 H291 0.9800 .
C29 H292 0.9800 .
C29 H293 0.9800 .
C30 O30 1.171(7) .
C30 O31 1.321(7) .
O31 H311 0.8400 .
O1P1 C1P1 1.327(7) .
O1P1 H1P1 0.8400 .
O2P1 C1P1 1.216(7) .
C1P1 C2P1 1.461(9) .
C2P1 C3P1 1.505(10) .
C2P1 H2P1 0.9900 .
C2P1 H3P1 0.9900 .
C3P1 H4P1 0.9800 .
C3P1 H5P1 0.9800 .
C3P1 H6P1 0.9800 .
O1P2 C1P2 1.325(8) .
O1P2 H1P2 0.8400 .
O2P2 C1P2 1.204(7) .
C1P2 C2P2 1.508(9) .
C2P2 C3P2 1.529(11) .
C2P2 H2P2 0.9900 .
C2P2 H3P2 0.9900 .
C3P2 H4P2 0.9800 .
C3P2 H5P2 0.9800 .
C3P2 H6P2 0.9800 .
O1P4 C1P4 1.271(8) .
O1P4 H1P3 0.8400 .
O2P4 C1P4 1.200(8) .
C1P4 C2P4 1.516(10) .
C2P4 C3P4 1.413(12) .
C2P4 H2P4 0.9900 .
C2P4 H3P4 0.9900 .
C3P4 H4P4 0.9800 .
C3P4 H5P4 0.9800 .
C3P4 H6P4 0.9800 .
O2W H1W2 0.8401 .
O2W H2W2 0.8400 .
O3W H1W3 0.8399 .
O3W H2W3 0.8401 .
O4W H1W4 0.8399 .
O4W H2W4 0.8399 .

loop_
_geom_hbond_atom_site_label_D
_geom_hbond_atom_site_label_H
_geom_hbond_atom_site_label_A
_geom_hbond_distance_DH
_geom_hbond_distance_HA
_geom_hbond_distance_DA
_geom_hbond_angle_DHA
_geom_hbond_site_symmetry_A
O31 H311 O2P4 0.84 1.96 2.792(8) 173.5 .
O1P4 H1P3 O30 0.84 1.93 2.636(7) 140.6 .
O1P1 H1P1 O2P2 0.84 1.86 2.680(6) 165.0 .
O1P2 H1P2 O2W 0.84 1.70 2.518(7) 163.2 .
O2W H1W2 O3 0.84 2.17 2.984(5) 162.7 .
O3W H1W3 O7A 0.84 1.93 2.745(4) 163.3 .
O3W H2W3 O4W 0.84 1.97 2.788(5) 165.1 .
O1P5 H1P5 O4W 0.84 1.87 2.704(7) 175.6 1_445
O4B H4BO O3W 0.84 1.81 2.631(4) 166.5 1_445
O4A H4AO O6B 0.84 1.83 2.660(4) 170.2 1_655
O3A H3AO O6A 0.84 1.85 2.686(3) 170.1 3_466
O2B H2BO O4B 0.84 1.91 2.723(4) 161.4 3_556
O3B H3BO O3A 0.84 1.90 2.735(4) 176.5 3_456
O7B H7BO O6A 0.84 1.74 2.515(4) 151.4 1_455
O6B' H6B' O6A 0.84 1.88 2.62(2) 146.3 1_455
O2W H2W2 O4A 0.84 2.03 2.863(4) 169.7 3_466
O4W H2W4 O2P1 0.84 2.02 2.819(5) 158.7 .
O4W H1W4 O2B 0.84 2.04 2.860(4) 166.7 1_565

loop_
_geom_torsion_atom_site_label_1
_geom_torsion_atom_site_label_2
_geom_torsion_atom_site_label_3
_geom_torsion_atom_site_label_4
_geom_torsion
O5B C5B C6B O6B 159.2(6)
C4B C5B C6B O6B -78.9(9)
O5B C5B C6B O7B -16.2(9)
C4B C5B C6B O7B 105.7(7)
C6B C5B O5B C1B -167.2(6)
C4B C5B O5B C1B 66.8(8)
O2P5 C1P5 C2P5 C3P5 -72.6(13)
O1P5 C1P5 C2P5 C3P5 102.0(10)
O5B' C5B' C6B' O6B' 103(3)
C4B C5B' C6B' O6B' -136(2)
O5B' C5B' C6B' O7B' -72(3)
C4B C5B' C6B' O7B' 48(3)
C6B' C5B' O5B' C1B -168.2(19)
C4B C5B' O5B' C1B 70(3)
C5A O5A C1A O3 177.3(3)
C1B O2A C2A C1A 154.9(3)
C1B O2A C2A C3A -86.3(3)
O3 C1A C2A O2A -67.9(3)
O5A C1A C2A O2A 174.0(2)
O3 C1A C2A C3A 173.2(3)
O5A C1A C2A C3A 55.0(4)
O2A C2A C3A O3A 67.3(3)
C1A C2A C3A O3A -178.0(3)
O2A C2A C3A C4A -167.0(3)
C1A C2A C3A C4A -52.4(4)
O3A C3A C4A O4A -54.6(4)
C2A C3A C4A O4A 179.9(3)
O3A C3A C4A C5A -178.8(3)
C2A C3A C4A C5A 55.7(3)
C1A O5A C5A C6A -172.1(3)
C1A O5A C5A C4A 68.3(3)
O4A C4A C5A O5A 172.0(3)
C3A C4A C5A O5A -63.4(3)
O4A C4A C5A C6A 52.8(4)
C3A C4A C5A C6A 177.4(3)
O5A C5A C6A O7A -35.2(5)
C4A C5A C6A O7A 83.5(4)
O5A C5A C6A O6A 146.9(3)
C4A C5A C6A O6A -94.5(4)
C2A O2A C1B O5B -67.1(4)
C2A O2A C1B O5B' -79.5(9)
C2A O2A C1B C2B 171.7(3)
C5B O5B C1B O2A 179.5(5)
C5B O5B C1B C2B -63.2(6)
C5B' O5B' C1B O2A 175.1(14)
C5B' O5B' C1B O5B 57(4)
C5B' O5B' C1B C2B -74.6(15)
O2A C1B C2B O2B -62.4(4)
O5B C1B C2B O2B 178.2(4)
O5B' C1B C2B O2B -171.0(8)
O2A C1B C2B C3B 172.1(3)
O5B C1B C2B C3B 52.7(4)
O5B' C1B C2B C3B 63.6(9)
O2B C2B C3B O3B 64.9(4)
C1B C2B C3B O3B -170.9(3)
O2B C2B C3B C4B -173.2(3)
C1B C2B C3B C4B -49.0(4)
O5B' C5B' C4B O4B -180(2)
C6B' C5B' C4B O4B 63(3)
O5B' C5B' C4B C3B -52(3)
C6B' C5B' C4B C3B -168.9(17)
O5B' C5B' C4B C5B -128(10)
C6B' C5B' C4B C5B 115(8)
O3B C3B C4B O4B -69.5(4)
C2B C3B C4B O4B 171.0(3)
O3B C3B C4B C5B' 161.2(13)
C2B C3B C4B C5B' 41.7(14)
O3B C3B C4B C5B 172.9(5)
C2B C3B C4B C5B 53.4(6)
O5B C5B C4B O4B 178.2(6)
C6B C5B C4B O4B 55.5(9)
O5B C5B C4B C5B' 47(8)
C6B C5B C4B C5B' -76(8)
O5B C5B C4B C3B -61.3(8)
C6B C5B C4B C3B 175.9(6)
C10 C1 C2 C3 -58.1(5)
C1 C2 C3 O3 -177.9(3)
C1 C2 C3 C4 58.7(4)
O5A C1A O3 C3 -79.9(3)
C2A C1A O3 C3 160.5(3)
C2 C3 O3 C1A 101.7(3)
C4 C3 O3 C1A -132.2(3)
O3 C3 C4 C23 -51.6(4)
C2 C3 C4 C23 71.9(4)
O3 C3 C4 C24 65.6(4)
C2 C3 C4 C24 -170.8(3)
O3 C3 C4 C5 -177.3(3)
C2 C3 C4 C5 -53.8(4)
C3 C4 C5 C6 -176.5(3)
C23 C4 C5 C6 59.7(5)
C24 C4 C5 C6 -61.1(4)
C3 C4 C5 C10 51.5(4)
C23 C4 C5 C10 -72.3(4)
C24 C4 C5 C10 166.9(3)
C4 C5 C6 C7 158.8(3)
C10 C5 C6 C7 -65.9(4)
C5 C6 C7 C8 57.2(5)
C6 C7 C8 C26 76.9(4)
C6 C7 C8 C9 -44.3(5)
C6 C7 C8 C14 -161.4(3)
C26 C8 C9 C11 57.8(4)
C7 C8 C9 C11 177.5(3)
C14 C8 C9 C11 -63.1(4)
C26 C8 C9 C10 -76.7(4)
C7 C8 C9 C10 43.0(5)
C14 C8 C9 C10 162.4(3)
C2 C1 C10 C25 -70.3(4)
C2 C1 C10 C9 166.7(3)
C2 C1 C10 C5 52.9(4)
C11 C9 C10 C1 63.6(4)
C8 C9 C10 C1 -164.8(3)
C11 C9 C10 C25 -56.8(4)
C8 C9 C10 C25 74.9(4)
C11 C9 C10 C5 178.4(3)
C8 C9 C10 C5 -50.0(4)
C6 C5 C10 C1 175.0(3)
C4 C5 C10 C1 -51.2(4)
C6 C5 C10 C25 -64.9(4)
C4 C5 C10 C25 68.9(4)
C6 C5 C10 C9 59.6(4)
C4 C5 C10 C9 -166.7(3)
C10 C9 C11 O11 -10.2(6)
C8 C9 C11 O11 -146.5(5)
C10 C9 C11 C12 172.3(3)
C8 C9 C11 C12 35.9(5)
O11 C11 C12 C13 178.7(4)
C9 C11 C12 C13 -3.6(6)
C11 C12 C13 C18 175.5(4)
C11 C12 C13 C14 0.4(6)
C12 C13 C14 C15 -152.9(4)
C18 C13 C14 C15 32.2(5)
C12 C13 C14 C27 92.0(4)
C18 C13 C14 C27 -82.9(4)
C12 C13 C14 C8 -29.6(5)
C18 C13 C14 C8 155.5(3)
C26 C8 C14 C13 -60.5(4)
C7 C8 C14 C13 179.9(3)
C9 C8 C14 C13 60.0(4)
C26 C8 C14 C15 63.0(4)
C7 C8 C14 C15 -56.6(4)
C9 C8 C14 C15 -176.5(3)
C26 C8 C14 C27 -178.2(3)
C7 C8 C14 C27 62.1(4)
C9 C8 C14 C27 -57.8(4)
C13 C14 C15 C16 -39.8(5)
C27 C14 C15 C16 75.4(4)
C8 C14 C15 C16 -162.1(3)
C14 C15 C16 C17 56.8(5)
C15 C16 C17 C28 58.8(5)
C15 C16 C17 C22 177.9(4)
C15 C16 C17 C18 -60.8(5)
C12 C13 C18 C17 146.2(4)
C14 C13 C18 C17 -38.8(5)
C12 C13 C18 C19 -86.3(5)
C14 C13 C18 C19 88.7(5)
C28 C17 C18 C13 -69.3(5)
C22 C17 C18 C13 172.2(4)
C16 C17 C18 C13 50.0(5)
C28 C17 C18 C19 165.3(4)
C22 C17 C18 C19 46.9(5)
C16 C17 C18 C19 -75.4(5)
C13 C18 C19 C20 179.7(4)
C17 C18 C19 C20 -53.2(6)
C18 C19 C20 C21 55.5(7)
C18 C19 C20 C29 176.7(5)
C18 C19 C20 C30 -67.7(5)
C19 C20 C21 C22 -56.2(7)
C29 C20 C21 C22 -175.7(6)
C30 C20 C21 C22 63.0(6)
C20 C21 C22 C17 55.3(7)
C28 C17 C22 C21 -168.1(5)
C18 C17 C22 C21 -48.6(7)
C16 C17 C22 C21 72.1(6)
C21 C20 C30 O30 -139.2(6)
C19 C20 C30 O30 -19.6(7)
C29 C20 C30 O30 97.0(7)
C21 C20 C30 O31 42.7(6)
C19 C20 C30 O31 162.3(5)
C29 C20 C30 O31 -81.1(6)
O2P1 C1P1 C2P1 C3P1 -12.2(10)
O1P1 C1P1 C2P1 C3P1 167.9(7)
O2P2 C1P2 C2P2 C3P2 5.3(10)
O1P2 C1P2 C2P2 C3P2 -174.2(6)
O2P4 C1P4 C2P4 C3P4 73.7(12)
O1P4 C1P4 C2P4 C3P4 -104.3(10)
